data_4100996
_journal_name_full 'Journal of the American Chemical Society'
_journal_paper_doi 10.1021/ja045533c
_journal_year 2006
_chemical_absolute_configuration ad
_chemical_formula_sum 'C119 H94 O P4 Pd2'
_chemical_formula_weight 1876.62
_space_group_IT_number 4
_symmetry_cell_setting monoclinic
_symmetry_space_group_name_Hall 'P 2yb'
_symmetry_space_group_name_H-M 'P 1 21 1'
_cell_angle_alpha 90.00
_cell_angle_beta 102.67(3)
_cell_angle_gamma 90.00
_cell_formula_units_Z 2
_cell_length_a 9.7103(19)
_cell_length_b 23.907(5)
_cell_length_c 20.636(4)
_cell_measurement_temperature 173(2)
_cell_volume 4674.1(16)
_diffrn_ambient_temperature 173(2)
_exptl_crystal_density_diffrn 1.333
_cod_depositor_comments
;
The following automatic conversions were performed:
'_symmetry_cell_setting' value 'Monoclinic' changed to 'monoclinic'
according to '/home/saulius/struct/CIF-dictionaries/cif_core.dic'
dictionary named 'cif_core.dic' version 2.4.1 from 2010-06-29.

Automatic conversion script
Id: cif_fix_enum 1527 2010-12-29 10:47:43Z saulius 
;
_cod_original_sg_symbol_H-M 'P 21'
_cod_database_code 4100996

loop_
_symmetry_equiv_pos_as_xyz
'x, y, z'
'-x, y+1/2, -z'

loop_
_atom_site_label
_atom_site_type_symbol
_atom_site_fract_x
_atom_site_fract_y
_atom_site_fract_z
_atom_site_U_iso_or_equiv
_atom_site_adp_type
_atom_site_occupancy
_atom_site_symmetry_multiplicity
_atom_site_calc_flag
_atom_site_refinement_flags
_atom_site_disorder_assembly
_atom_site_disorder_group
Pd1 Pd 1.45678(3) 0.534242(13) 0.786226(14) 0.02064(8) Uani 1 1 d . . .
Pd2 Pd 1.29494(3) 0.623330(12) 0.536842(14) 0.02174(8) Uani 1 1 d . . .
P1 P 1.35849(11) 0.60365(4) 0.83878(5) 0.0203(2) Uani 1 1 d . . .
P2 P 1.62119(11) 0.50712(5) 0.87809(5) 0.0223(2) Uani 1 1 d . . .
P3 P 1.17125(11) 0.54594(5) 0.48915(5) 0.0230(3) Uani 1 1 d . . .
P4 P 1.37540(12) 0.65050(5) 0.44543(5) 0.0231(2) Uani 1 1 d . . .
O1 O 1.5445(3) 0.59026(13) 0.65647(15) 0.0311(7) Uani 1 1 d . . .
C1 C 1.1705(4) 0.6169(2) 0.80175(18) 0.0261(10) Uani 1 1 d . . .
C2 C 1.0868(5) 0.5709(2) 0.7791(2) 0.0338(11) Uani 1 1 d . . .
H2A H 1.1267 0.5345 0.7837 0.041 Uiso 1 1 calc R . .
C3 C 0.9438(5) 0.5779(3) 0.7494(2) 0.0439(14) Uani 1 1 d . . .
H3A H 0.8869 0.5459 0.7354 0.053 Uiso 1 1 calc R . .
C4 C 0.8857(5) 0.6291(3) 0.7404(2) 0.0499(15) Uani 1 1 d . . .
H4A H 0.7887 0.6334 0.7198 0.060 Uiso 1 1 calc R . .
C5 C 0.9689(5) 0.6757(3) 0.7616(3) 0.0500(15) Uani 1 1 d . . .
H5A H 0.9286 0.7120 0.7548 0.060 Uiso 1 1 calc R . .
C6 C 1.1099(5) 0.6698(2) 0.7925(2) 0.0362(12) Uani 1 1 d . . .
H6A H 1.1653 0.7019 0.8074 0.043 Uiso 1 1 calc R . .
C7 C 1.4393(4) 0.67249(18) 0.8410(2) 0.0241(10) Uani 1 1 d . . .
C8 C 1.5272(5) 0.6837(2) 0.7979(2) 0.0325(11) Uani 1 1 d . . .
H8A H 1.5485 0.6552 0.7695 0.039 Uiso 1 1 calc R . .
C9 C 1.5841(6) 0.7370(2) 0.7966(3) 0.0505(15) Uani 1 1 d . . .
H9A H 1.6429 0.7451 0.7666 0.061 Uiso 1 1 calc R . .
C10 C 1.5554(7) 0.7777(2) 0.8384(3) 0.0544(15) Uani 1 1 d . . .
H10A H 1.5956 0.8138 0.8374 0.065 Uiso 1 1 calc R . .
C11 C 1.4688(6) 0.7670(2) 0.8818(3) 0.0480(14) Uani 1 1 d . . .
H11A H 1.4487 0.7956 0.9103 0.058 Uiso 1 1 calc R . .
C12 C 1.4122(5) 0.71459(19) 0.8833(2) 0.0334(11) Uani 1 1 d . . .
H12A H 1.3538 0.7069 0.9136 0.040 Uiso 1 1 calc R . .
C13 C 1.3584(4) 0.58699(17) 0.92692(19) 0.0199(9) Uani 1 1 d . . .
C14 C 1.4824(4) 0.58440(17) 0.97454(18) 0.0200(9) Uani 1 1 d . . .
C15 C 1.4800(4) 0.56448(17) 1.04034(19) 0.0225(9) Uani 1 1 d . . .
C16 C 1.6029(5) 0.56153(18) 1.0921(2) 0.0280(10) Uani 1 1 d . . .
H16A H 1.6904 0.5742 1.0841 0.034 Uiso 1 1 calc R . .
C17 C 1.5980(5) 0.5409(2) 1.1532(2) 0.0334(11) Uani 1 1 d . . .
H17A H 1.6817 0.5395 1.1872 0.040 Uiso 1 1 calc R . .
C18 C 1.4693(5) 0.5217(2) 1.1664(2) 0.0377(12) Uani 1 1 d . . .
H18A H 1.4667 0.5069 1.2089 0.045 Uiso 1 1 calc R . .
C19 C 1.3497(5) 0.5243(2) 1.1182(2) 0.0343(11) Uani 1 1 d . . .
H19A H 1.2635 0.5113 1.1273 0.041 Uiso 1 1 calc R . .
C20 C 1.3508(5) 0.54606(17) 1.0545(2) 0.0245(10) Uani 1 1 d . . .
C21 C 1.2269(4) 0.54958(18) 1.0044(2) 0.0275(10) Uani 1 1 d . . .
H21A H 1.1396 0.5379 1.0135 0.033 Uiso 1 1 calc R . .
C22 C 1.2302(4) 0.56963(18) 0.9424(2) 0.0256(10) Uani 1 1 d . . .
H22A H 1.1451 0.5719 0.9095 0.031 Uiso 1 1 calc R . .
C23 C 1.6941(4) 0.57077(17) 0.92312(19) 0.0201(9) Uani 1 1 d . . .
C24 C 1.6215(4) 0.60285(17) 0.96119(19) 0.0201(9) Uani 1 1 d . . .
C25 C 1.6802(4) 0.65472(17) 0.98753(19) 0.0204(9) Uani 1 1 d . . .
C26 C 1.6153(5) 0.68866(18) 1.0290(2) 0.0281(10) Uani 1 1 d . . .
H26A H 1.5295 0.6766 1.0394 0.034 Uiso 1 1 calc R . .
C27 C 1.6734(5) 0.7380(2) 1.0541(2) 0.0365(12) Uani 1 1 d . . .
H27A H 1.6282 0.7597 1.0820 0.044 Uiso 1 1 calc R . .
C28 C 1.7990(5) 0.7570(2) 1.0394(3) 0.0410(13) Uani 1 1 d . . .
H28A H 1.8393 0.7913 1.0576 0.049 Uiso 1 1 calc R . .
C29 C 1.8637(5) 0.7268(2) 0.9992(3) 0.0390(13) Uani 1 1 d . . .
H29A H 1.9477 0.7406 0.9885 0.047 Uiso 1 1 calc R . .
C30 C 1.8078(5) 0.67469(19) 0.9729(2) 0.0291(11) Uani 1 1 d . . .
C31 C 1.8738(5) 0.6419(2) 0.9322(2) 0.0354(12) Uani 1 1 d . . .
H31A H 1.9575 0.6554 0.9209 0.042 Uiso 1 1 calc R . .
C32 C 1.8215(5) 0.5914(2) 0.9083(2) 0.0321(11) Uani 1 1 d . . .
H32A H 1.8700 0.5698 0.8817 0.039 Uiso 1 1 calc R . .
C33 C 1.5532(4) 0.46228(17) 0.9354(2) 0.0251(10) Uani 1 1 d . . .
C34 C 1.4315(5) 0.4323(2) 0.9085(3) 0.0414(13) Uani 1 1 d . . .
H34A H 1.3863 0.4374 0.8632 0.050 Uiso 1 1 calc R . .
C35 C 1.3757(5) 0.3954(2) 0.9471(3) 0.0596(18) Uani 1 1 d . . .
H35A H 1.2931 0.3748 0.9281 0.072 Uiso 1 1 calc R . .
C36 C 1.4382(6) 0.3882(2) 1.0121(3) 0.0564(17) Uani 1 1 d . . .
H36A H 1.3979 0.3632 1.0385 0.068 Uiso 1 1 calc R . .
C37 C 1.5600(6) 0.4170(2) 1.0402(3) 0.0489(15) Uani 1 1 d . . .
H37A H 1.6030 0.4119 1.0858 0.059 Uiso 1 1 calc R . .
C38 C 1.6193(5) 0.45325(18) 1.0015(2) 0.0329(11) Uani 1 1 d . . .
H38A H 1.7051 0.4720 1.0201 0.039 Uiso 1 1 calc R . .
C39 C 1.7794(4) 0.46899(18) 0.8686(2) 0.0258(10) Uani 1 1 d . . .
C40 C 1.8922(6) 0.4575(3) 0.9196(3) 0.0598(17) Uani 1 1 d . . .
H40A H 1.8906 0.4702 0.9631 0.072 Uiso 1 1 calc R . .
C41 C 2.0073(6) 0.4281(3) 0.9099(3) 0.070(2) Uani 1 1 d . . .
H41A H 2.0838 0.4207 0.9463 0.084 Uiso 1 1 calc R . .
C42 C 2.0118(6) 0.4095(3) 0.8479(3) 0.0612(18) Uani 1 1 d . . .
H42A H 2.0889 0.3874 0.8413 0.073 Uiso 1 1 calc R . .
C43 C 1.9047(7) 0.4228(3) 0.7956(3) 0.076(2) Uani 1 1 d . . .
H43A H 1.9094 0.4122 0.7517 0.091 Uiso 1 1 calc R . .
C44 C 1.7888(6) 0.4519(3) 0.8070(3) 0.0551(16) Uani 1 1 d . . .
H44A H 1.7135 0.4603 0.7704 0.066 Uiso 1 1 calc R . .
C45 C 1.2641(5) 0.48107(18) 0.4822(2) 0.0255(10) Uani 1 1 d . . .
C46 C 1.2036(5) 0.43703(18) 0.4417(2) 0.0317(11) Uani 1 1 d . . .
H46A H 1.1133 0.4415 0.4131 0.038 Uiso 1 1 calc R . .
C47 C 1.2741(6) 0.3870(2) 0.4428(3) 0.0413(13) Uani 1 1 d . . .
H47A H 1.2329 0.3573 0.4146 0.050 Uiso 1 1 calc R . .
C48 C 1.4036(6) 0.3800(2) 0.4845(3) 0.0430(13) Uani 1 1 d . . .
H48A H 1.4504 0.3449 0.4865 0.052 Uiso 1 1 calc R . .
C49 C 1.4657(5) 0.4235(2) 0.5233(3) 0.0442(13) Uani 1 1 d . . .
H49A H 1.5571 0.4189 0.5509 0.053 Uiso 1 1 calc R . .
C50 C 1.3971(5) 0.47399(19) 0.5228(2) 0.0288(10) Uani 1 1 d . . .
H50A H 1.4407 0.5039 0.5501 0.035 Uiso 1 1 calc R . .
C51 C 1.0273(4) 0.52305(19) 0.5289(2) 0.0295(11) Uani 1 1 d . . .
C52 C 0.9992(5) 0.4676(2) 0.5408(2) 0.0398(13) Uani 1 1 d . . .
H52A H 1.0529 0.4388 0.5265 0.048 Uiso 1 1 calc R . .
C53 C 0.8926(6) 0.4540(3) 0.5736(3) 0.0599(17) Uani 1 1 d . . .
H53A H 0.8746 0.4158 0.5817 0.072 Uiso 1 1 calc R . .
C54 C 0.8136(5) 0.4950(3) 0.5941(3) 0.0497(15) Uani 1 1 d . . .
H54A H 0.7403 0.4854 0.6160 0.060 Uiso 1 1 calc R . .
C55 C 0.8407(5) 0.5496(2) 0.5831(2) 0.0411(13) Uani 1 1 d . . .
H55A H 0.7853 0.5781 0.5970 0.049 Uiso 1 1 calc R . .
C56 C 0.9486(5) 0.5642(2) 0.5518(2) 0.0336(11) Uani 1 1 d . . .
H56A H 0.9686 0.6026 0.5459 0.040 Uiso 1 1 calc R . .
C57 C 1.0825(4) 0.56463(18) 0.4034(2) 0.0244(10) Uani 1 1 d . . .
C58 C 1.1560(4) 0.56935(18) 0.35288(19) 0.0238(10) Uani 1 1 d . . .
C59 C 1.0857(4) 0.58994(18) 0.2884(2) 0.0259(10) Uani 1 1 d . . .
C60 C 1.1538(5) 0.5925(2) 0.2340(2) 0.0316(11) Uani 1 1 d . . .
H60A H 1.2481 0.5796 0.2394 0.038 Uiso 1 1 calc R . .
C61 C 1.0846(5) 0.6134(2) 0.1744(2) 0.0395(12) Uani 1 1 d . . .
H61A H 1.1307 0.6135 0.1383 0.047 Uiso 1 1 calc R . .
C62 C 0.9477(5) 0.6346(2) 0.1649(2) 0.0444(14) Uani 1 1 d . . .
H62A H 0.9024 0.6502 0.1234 0.053 Uiso 1 1 calc R . .
C63 C 0.8793(5) 0.6326(2) 0.2166(2) 0.0423(13) Uani 1 1 d . . .
H63A H 0.7863 0.6472 0.2106 0.051 Uiso 1 1 calc R . .
C64 C 0.9451(5) 0.6093(2) 0.2786(2) 0.0325(11) Uani 1 1 d . . .
C65 C 0.8747(5) 0.6048(2) 0.3311(2) 0.0365(12) Uani 1 1 d . . .
H65A H 0.7802 0.6177 0.3249 0.044 Uiso 1 1 calc R . .
C66 C 0.9398(5) 0.5823(2) 0.3908(2) 0.0352(12) Uani 1 1 d . . .
H66A H 0.8881 0.5784 0.4246 0.042 Uiso 1 1 calc R . .
C67 C 1.4157(4) 0.58790(18) 0.40097(19) 0.0207(9) Uani 1 1 d . . .
C68 C 1.3099(4) 0.55392(17) 0.3643(2) 0.0227(10) Uani 1 1 d . . .
C69 C 1.3472(5) 0.50210(18) 0.33732(19) 0.0259(10) Uani 1 1 d . . .
C70 C 1.2466(5) 0.46714(19) 0.2966(2) 0.0330(11) Uani 1 1 d . . .
H70A H 1.1506 0.4786 0.2851 0.040 Uiso 1 1 calc R . .
C71 C 1.2852(6) 0.4169(2) 0.2734(2) 0.0414(13) Uani 1 1 d . . .
H71A H 1.2157 0.3941 0.2462 0.050 Uiso 1 1 calc R . .
C72 C 1.4265(6) 0.3989(2) 0.2895(2) 0.0434(13) Uani 1 1 d . . .
H72A H 1.4522 0.3641 0.2733 0.052 Uiso 1 1 calc R . .
C73 C 1.5249(5) 0.4311(2) 0.3280(2) 0.0391(12) Uani 1 1 d . . .
H73A H 1.6198 0.4183 0.3396 0.047 Uiso 1 1 calc R . .
C74 C 1.4901(5) 0.48420(18) 0.3519(2) 0.0277(10) Uani 1 1 d . . .
C75 C 1.5923(5) 0.51867(19) 0.3905(2) 0.0312(11) Uani 1 1 d . . .
H75A H 1.6880 0.5068 0.4009 0.037 Uiso 1 1 calc R . .
C76 C 1.5574(5) 0.56897(19) 0.4134(2) 0.0279(10) Uani 1 1 d . . .
H76A H 1.6298 0.5919 0.4384 0.034 Uiso 1 1 calc R . .
C77 C 1.2650(5) 0.69540(17) 0.3840(2) 0.0266(10) Uani 1 1 d . . .
C78 C 1.2813(5) 0.70067(19) 0.3183(2) 0.0299(10) Uani 1 1 d . . .
H78A H 1.3524 0.6797 0.3042 0.036 Uiso 1 1 calc R . .
C79 C 1.1957(5) 0.7358(2) 0.2743(2) 0.0393(12) Uani 1 1 d . . .
H79A H 1.2080 0.7394 0.2300 0.047 Uiso 1 1 calc R . .
C80 C 1.0932(6) 0.7655(2) 0.2947(3) 0.0573(16) Uani 1 1 d . . .
H80A H 1.0330 0.7895 0.2643 0.069 Uiso 1 1 calc R . .
C81 C 1.0757(7) 0.7611(3) 0.3598(3) 0.0666(19) Uani 1 1 d . . .
H81A H 1.0052 0.7825 0.3738 0.080 Uiso 1 1 calc R . .
C82 C 1.1605(5) 0.7258(2) 0.4036(3) 0.0440(13) Uani 1 1 d . . .
H82A H 1.1471 0.7222 0.4476 0.053 Uiso 1 1 calc R . .
C83 C 1.5451(4) 0.68729(18) 0.4659(2) 0.0278(10) Uani 1 1 d . . .
C84 C 1.5889(5) 0.7252(2) 0.4241(3) 0.0526(16) Uani 1 1 d . . .
H84A H 1.5290 0.7342 0.3825 0.063 Uiso 1 1 calc R . .
C85 C 1.7219(6) 0.7503(3) 0.4433(3) 0.068(2) Uani 1 1 d . . .
H85A H 1.7510 0.7768 0.4147 0.082 Uiso 1 1 calc R . .
C86 C 1.8104(6) 0.7375(2) 0.5023(3) 0.0502(15) Uani 1 1 d . . .
H86A H 1.9011 0.7543 0.5144 0.060 Uiso 1 1 calc R . .
C87 C 1.7665(5) 0.7000(2) 0.5440(3) 0.0401(12) Uani 1 1 d . . .
H87A H 1.8273 0.6910 0.5853 0.048 Uiso 1 1 calc R . .
C88 C 1.6356(5) 0.6754(2) 0.5267(2) 0.0341(11) Uani 1 1 d . . .
H88A H 1.6065 0.6500 0.5565 0.041 Uiso 1 1 calc R . .
C89 C 1.4490(5) 0.48634(18) 0.6957(2) 0.0230(10) Uani 1 1 d . . .
H89A H 1.5368 0.4883 0.6780 0.028 Uiso 1 1 calc R . .
C90 C 1.3625(4) 0.5336(2) 0.68267(17) 0.0235(9) Uani 1 1 d . . .
H90A H 1.2583 0.5274 0.6694 0.028 Uiso 1 1 calc R . .
C91 C 1.4193(4) 0.58602(18) 0.65991(18) 0.0235(10) Uani 1 1 d . . .
C92 C 1.3183(4) 0.63184(18) 0.64184(18) 0.0255(10) Uani 1 1 d . . .
H92A H 1.2317 0.6322 0.6606 0.031 Uiso 1 1 calc R . .
C93 C 1.3621(4) 0.68210(17) 0.61689(19) 0.0244(10) Uani 1 1 d . . .
H93A H 1.4667 0.6878 0.6288 0.029 Uiso 1 1 calc R . .
C94 C 1.3968(5) 0.42921(19) 0.7024(2) 0.0290(11) Uani 1 1 d . . .
C95 C 1.4833(5) 0.3832(2) 0.7000(2) 0.0393(12) Uani 1 1 d . . .
H95A H 1.5757 0.3889 0.6929 0.047 Uiso 1 1 calc R . .
C96 C 1.4373(7) 0.3289(2) 0.7077(3) 0.0544(15) Uani 1 1 d . . .
H96A H 1.4988 0.2982 0.7067 0.065 Uiso 1 1 calc R . .
C97 C 1.3043(7) 0.3198(2) 0.7167(3) 0.0553(16) Uani 1 1 d . . .
H97A H 1.2732 0.2828 0.7221 0.066 Uiso 1 1 calc R . .
C98 C 1.2143(6) 0.3646(2) 0.7179(3) 0.0545(15) Uani 1 1 d . . .
H98A H 1.1212 0.3583 0.7237 0.065 Uiso 1 1 calc R . .
C99 C 1.2602(5) 0.4184(2) 0.7107(2) 0.0403(12) Uani 1 1 d . . .
H99A H 1.1976 0.4488 0.7114 0.048 Uiso 1 1 calc R . .
C100 C 1.2820(5) 0.73444(18) 0.6091(2) 0.0270(10) Uani 1 1 d . . .
C101 C 1.3280(6) 0.7799(2) 0.5767(3) 0.0417(13) Uani 1 1 d . . .
H10B H 1.4121 0.7762 0.5607 0.050 Uiso 1 1 calc R . .
C102 C 1.2563(7) 0.8295(2) 0.5673(3) 0.0535(15) Uani 1 1 d . . .
H10C H 1.2898 0.8592 0.5443 0.064 Uiso 1 1 calc R . .
C103 C 1.1349(6) 0.8365(2) 0.5912(3) 0.0519(15) Uani 1 1 d . . .
H10D H 1.0844 0.8708 0.5846 0.062 Uiso 1 1 calc R . .
C104 C 1.0883(6) 0.7931(2) 0.6247(3) 0.0485(14) Uani 1 1 d . . .
H10E H 1.0060 0.7976 0.6420 0.058 Uiso 1 1 calc R . .
C105 C 1.1612(5) 0.7428(2) 0.6332(2) 0.0391(12) Uani 1 1 d . . .
H10F H 1.1273 0.7133 0.6562 0.047 Uiso 1 1 calc R . .
C106 C 0.9409(8) 0.3377(4) 0.1816(4) 0.080(2) Uani 1 1 d . . .
H10G H 0.9074 0.3099 0.2073 0.096 Uiso 1 1 calc R . .
C107 C 1.0275(9) 0.3212(4) 0.1416(4) 0.091(2) Uani 1 1 d . . .
H10H H 1.0563 0.2833 0.1408 0.109 Uiso 1 1 calc R . .
C108 C 1.0723(8) 0.3602(4) 0.1025(3) 0.083(2) Uani 1 1 d . . .
H10I H 1.1292 0.3491 0.0727 0.099 Uiso 1 1 calc R . .
C109 C 1.0355(8) 0.4151(4) 0.1061(3) 0.088(3) Uani 1 1 d . . .
H10J H 1.0691 0.4421 0.0795 0.106 Uiso 1 1 calc R . .
C110 C 0.9487(8) 0.4319(4) 0.1485(4) 0.084(2) Uani 1 1 d . . .
H11B H 0.9235 0.4701 0.1510 0.101 Uiso 1 1 calc R . .
C111 C 0.8993(7) 0.3912(4) 0.1873(3) 0.086(2) Uani 1 1 d . . .
C112 C 0.8087(10) 0.4087(5) 0.2327(4) 0.150(5) Uani 1 1 d . . .
H11C H 0.7824 0.3759 0.2556 0.225 Uiso 1 1 calc R . .
H11D H 0.7234 0.4268 0.2071 0.225 Uiso 1 1 calc R . .
H11E H 0.8605 0.4352 0.2654 0.225 Uiso 1 1 calc R . .
C113 C 0.2817(6) 0.7071(3) 1.0567(4) 0.0649(19) Uani 1 1 d . . .
H11F H 0.2714 0.6681 1.0481 0.078 Uiso 1 1 calc R . .
C114 C 0.2191(7) 0.7441(4) 1.0082(4) 0.077(2) Uani 1 1 d . . .
H11G H 0.1669 0.7301 0.9669 0.093 Uiso 1 1 calc R . .
C115 C 0.2303(7) 0.7996(4) 1.0181(4) 0.079(2) Uani 1 1 d . . .
H11H H 0.1877 0.8249 0.9840 0.095 Uiso 1 1 calc R . .
C116 C 0.3043(7) 0.8192(3) 1.0782(4) 0.0714(19) Uani 1 1 d . . .
H11I H 0.3099 0.8583 1.0862 0.086 Uiso 1 1 calc R . .
C117 C 0.3705(6) 0.7831(2) 1.1270(3) 0.0550(15) Uani 1 1 d . . .
H11J H 0.4245 0.7976 1.1675 0.066 Uiso 1 1 calc R . .
C118 C 0.3592(6) 0.7248(2) 1.1175(3) 0.0514(16) Uani 1 1 d . . .
C119 C 0.4394(7) 0.6859(3) 1.1698(3) 0.080(2) Uani 1 1 d . . .
H11K H 0.4235 0.6472 1.1546 0.120 Uiso 1 1 calc R . .
H11L H 0.4065 0.6908 1.2111 0.120 Uiso 1 1 calc R . .
H11M H 0.5404 0.6945 1.1778 0.120 Uiso 1 1 calc R . .

loop_
_atom_site_aniso_label
_atom_site_aniso_U_11
_atom_site_aniso_U_22
_atom_site_aniso_U_33
_atom_site_aniso_U_23
_atom_site_aniso_U_13
_atom_site_aniso_U_12
Pd1 0.02265(17) 0.02057(17) 0.01860(15) -0.00067(15) 0.00427(13) 0.00129(16)
Pd2 0.02375(17) 0.02209(18) 0.01946(15) -0.00005(14) 0.00495(13) -0.00134(15)
P1 0.0203(6) 0.0216(6) 0.0187(5) -0.0009(4) 0.0039(4) 0.0001(5)
P2 0.0223(6) 0.0213(6) 0.0224(5) 0.0004(5) 0.0027(5) 0.0024(5)
P3 0.0217(6) 0.0259(7) 0.0213(5) -0.0017(5) 0.0046(4) -0.0026(5)
P4 0.0236(6) 0.0253(6) 0.0209(5) 0.0019(5) 0.0061(5) -0.0002(5)
O1 0.0254(18) 0.0357(19) 0.0327(17) 0.0012(14) 0.0074(14) -0.0031(14)
C1 0.023(2) 0.037(3) 0.018(2) -0.003(2) 0.0048(17) 0.007(2)
C2 0.024(3) 0.046(3) 0.029(2) -0.005(2) 0.001(2) -0.003(2)
C3 0.033(3) 0.066(4) 0.031(3) -0.011(3) 0.004(2) -0.010(3)
C4 0.025(3) 0.092(5) 0.030(3) -0.004(3) 0.003(2) 0.010(3)
C5 0.038(3) 0.068(4) 0.044(3) 0.010(3) 0.008(3) 0.017(3)
C6 0.027(3) 0.044(3) 0.036(3) 0.002(2) 0.003(2) 0.006(2)
C7 0.025(2) 0.022(2) 0.022(2) 0.0013(19) 0.0003(19) -0.001(2)
C8 0.037(3) 0.032(3) 0.030(3) 0.002(2) 0.010(2) -0.008(2)
C9 0.067(4) 0.044(3) 0.044(3) 0.002(3) 0.020(3) -0.026(3)
C10 0.083(4) 0.028(3) 0.048(3) 0.004(3) 0.007(3) -0.021(3)
C11 0.080(4) 0.025(3) 0.039(3) -0.004(2) 0.012(3) -0.009(3)
C12 0.042(3) 0.033(3) 0.025(2) 0.002(2) 0.007(2) 0.001(2)
C13 0.020(2) 0.018(2) 0.021(2) -0.0006(18) 0.0048(18) 0.0009(18)
C14 0.024(2) 0.020(2) 0.016(2) -0.0048(17) 0.0042(18) 0.0003(18)
C15 0.030(2) 0.016(2) 0.020(2) 0.0000(17) 0.0027(19) 0.0010(19)
C16 0.028(3) 0.029(3) 0.026(2) -0.003(2) 0.002(2) 0.001(2)
C17 0.039(3) 0.032(3) 0.028(2) 0.003(2) 0.002(2) 0.003(2)
C18 0.055(3) 0.038(3) 0.021(2) 0.007(2) 0.011(2) -0.003(2)
C19 0.043(3) 0.033(3) 0.031(2) 0.004(2) 0.015(2) -0.006(2)
C20 0.031(2) 0.018(3) 0.028(2) -0.0021(18) 0.0140(19) -0.0020(19)
C21 0.023(2) 0.032(3) 0.030(2) -0.0012(19) 0.0106(19) -0.0077(19)
C22 0.022(2) 0.028(3) 0.027(2) -0.003(2) 0.0069(19) -0.003(2)
C23 0.018(2) 0.021(2) 0.019(2) -0.0006(18) 0.0003(18) 0.0011(18)
C24 0.017(2) 0.024(2) 0.017(2) 0.0067(17) -0.0031(17) 0.0000(18)
C25 0.020(2) 0.020(2) 0.018(2) -0.0010(17) -0.0010(17) -0.0008(18)
C26 0.026(2) 0.023(3) 0.033(2) -0.003(2) 0.003(2) -0.002(2)
C27 0.040(3) 0.033(3) 0.038(3) -0.009(2) 0.011(2) -0.002(2)
C28 0.038(3) 0.027(3) 0.055(3) -0.015(2) 0.005(3) -0.009(2)
C29 0.030(3) 0.033(3) 0.056(3) -0.005(2) 0.015(3) -0.012(2)
C30 0.024(2) 0.027(3) 0.035(3) 0.005(2) 0.005(2) -0.001(2)
C31 0.028(3) 0.039(3) 0.043(3) -0.011(2) 0.018(2) -0.010(2)
C32 0.022(3) 0.039(3) 0.038(3) -0.008(2) 0.012(2) -0.002(2)
C33 0.023(2) 0.019(2) 0.033(2) 0.0022(19) 0.005(2) 0.003(2)
C34 0.027(3) 0.041(3) 0.053(3) 0.020(3) 0.004(2) -0.001(2)
C35 0.028(3) 0.052(4) 0.095(5) 0.041(3) 0.006(3) -0.005(3)
C36 0.043(3) 0.049(4) 0.083(5) 0.042(3) 0.025(3) 0.010(3)
C37 0.070(4) 0.039(3) 0.043(3) 0.019(3) 0.021(3) 0.017(3)
C38 0.040(3) 0.021(2) 0.037(3) 0.007(2) 0.007(2) 0.000(2)
C39 0.026(2) 0.024(2) 0.027(2) -0.0020(19) 0.007(2) 0.001(2)
C40 0.052(4) 0.092(5) 0.033(3) -0.005(3) 0.004(3) 0.039(3)
C41 0.051(4) 0.113(6) 0.039(3) -0.007(3) -0.004(3) 0.049(4)
C42 0.046(4) 0.084(5) 0.054(4) -0.007(3) 0.010(3) 0.037(3)
C43 0.064(4) 0.119(6) 0.038(3) -0.027(4) -0.003(3) 0.056(4)
C44 0.044(3) 0.077(4) 0.037(3) -0.015(3) -0.007(3) 0.027(3)
C45 0.031(3) 0.027(3) 0.022(2) -0.0012(19) 0.011(2) -0.003(2)
C46 0.038(3) 0.025(3) 0.033(3) -0.005(2) 0.009(2) -0.009(2)
C47 0.047(3) 0.036(3) 0.044(3) -0.010(2) 0.015(3) -0.004(3)
C48 0.050(3) 0.031(3) 0.053(3) -0.001(3) 0.023(3) 0.011(3)
C49 0.039(3) 0.047(3) 0.045(3) 0.004(3) 0.005(3) 0.010(3)
C50 0.026(3) 0.033(3) 0.026(2) -0.004(2) 0.003(2) 0.001(2)
C51 0.030(2) 0.036(3) 0.022(2) 0.0005(19) 0.0035(19) -0.002(2)
C52 0.044(3) 0.033(3) 0.051(3) -0.006(2) 0.030(3) -0.009(2)
C53 0.068(4) 0.057(4) 0.071(4) -0.003(3) 0.049(4) -0.025(3)
C54 0.038(3) 0.070(4) 0.049(3) -0.009(3) 0.026(3) -0.017(3)
C55 0.028(3) 0.063(4) 0.035(3) -0.003(2) 0.012(2) 0.007(2)
C56 0.037(3) 0.032(3) 0.033(3) -0.002(2) 0.010(2) 0.001(2)
C57 0.023(2) 0.026(2) 0.024(2) 0.0006(19) 0.0048(19) -0.003(2)
C58 0.024(2) 0.024(3) 0.022(2) -0.0024(19) 0.0007(19) -0.001(2)
C59 0.024(2) 0.025(2) 0.026(2) -0.0001(19) -0.0010(19) -0.005(2)
C60 0.030(3) 0.040(3) 0.023(2) 0.002(2) 0.002(2) 0.000(2)
C61 0.040(3) 0.051(4) 0.025(2) 0.007(2) 0.001(2) -0.004(3)
C62 0.047(3) 0.052(4) 0.026(2) 0.011(2) -0.008(2) 0.002(3)
C63 0.026(2) 0.058(4) 0.037(3) 0.010(3) -0.007(2) 0.007(2)
C64 0.026(2) 0.038(3) 0.029(2) -0.002(2) -0.002(2) -0.004(2)
C65 0.017(2) 0.054(3) 0.036(3) 0.003(2) -0.002(2) 0.001(2)
C66 0.027(3) 0.051(3) 0.028(2) 0.003(2) 0.007(2) 0.000(2)
C67 0.020(2) 0.027(2) 0.0148(19) 0.0040(18) 0.0043(17) 0.0009(19)
C68 0.020(2) 0.030(3) 0.019(2) 0.0066(18) 0.0063(18) 0.0042(19)
C69 0.033(3) 0.029(3) 0.016(2) 0.0011(18) 0.0054(19) 0.001(2)
C70 0.036(3) 0.034(3) 0.026(2) -0.004(2) 0.000(2) -0.004(2)
C71 0.051(3) 0.040(3) 0.032(3) -0.012(2) 0.006(2) -0.007(3)
C72 0.061(4) 0.033(3) 0.036(3) -0.011(2) 0.009(3) 0.004(3)
C73 0.043(3) 0.047(3) 0.031(3) 0.001(2) 0.014(2) 0.013(3)
C74 0.033(3) 0.027(3) 0.027(2) 0.001(2) 0.013(2) 0.004(2)
C75 0.025(2) 0.038(3) 0.033(2) 0.004(2) 0.010(2) 0.007(2)
C76 0.025(2) 0.034(3) 0.024(2) 0.002(2) 0.0046(19) 0.000(2)
C77 0.033(3) 0.020(2) 0.029(2) 0.0000(19) 0.010(2) 0.001(2)
C78 0.027(2) 0.032(3) 0.032(2) 0.005(2) 0.009(2) 0.003(2)
C79 0.051(3) 0.039(3) 0.027(3) 0.010(2) 0.008(2) 0.005(3)
C80 0.057(4) 0.065(4) 0.048(3) 0.025(3) 0.009(3) 0.029(3)
C81 0.075(4) 0.072(5) 0.060(4) 0.015(3) 0.031(3) 0.045(4)
C82 0.052(3) 0.045(3) 0.040(3) 0.013(3) 0.020(3) 0.019(3)
C83 0.029(2) 0.026(3) 0.029(2) -0.003(2) 0.008(2) -0.003(2)
C84 0.043(3) 0.067(4) 0.042(3) 0.015(3) -0.004(3) -0.028(3)
C85 0.058(4) 0.085(5) 0.057(4) 0.016(4) 0.003(3) -0.041(4)
C86 0.038(3) 0.062(4) 0.047(3) -0.003(3) 0.000(3) -0.022(3)
C87 0.033(3) 0.042(3) 0.042(3) -0.007(2) 0.001(2) -0.005(2)
C88 0.026(3) 0.043(3) 0.033(3) 0.001(2) 0.006(2) 0.000(2)
C89 0.025(2) 0.023(2) 0.021(2) -0.0027(19) 0.0064(19) 0.003(2)
C90 0.026(2) 0.032(2) 0.0108(17) -0.006(2) -0.0007(16) -0.004(2)
C91 0.027(3) 0.031(3) 0.0105(19) -0.0058(18) 0.0011(18) -0.007(2)
C92 0.033(2) 0.027(3) 0.0167(19) -0.0028(19) 0.0049(18) 0.003(2)
C93 0.022(2) 0.027(3) 0.023(2) -0.0035(19) 0.0038(19) -0.002(2)
C94 0.037(3) 0.028(3) 0.021(2) -0.0120(19) 0.004(2) 0.001(2)
C95 0.040(3) 0.033(3) 0.043(3) -0.007(2) 0.003(2) 0.001(2)
C96 0.078(4) 0.025(3) 0.056(4) -0.007(3) 0.006(3) 0.007(3)
C97 0.079(4) 0.028(3) 0.061(4) -0.005(3) 0.017(3) -0.020(3)
C98 0.064(4) 0.045(4) 0.061(4) -0.012(3) 0.027(3) -0.018(3)
C99 0.051(3) 0.031(3) 0.043(3) -0.008(2) 0.018(3) -0.006(3)
C100 0.029(3) 0.024(3) 0.027(2) -0.006(2) 0.004(2) -0.004(2)
C101 0.047(3) 0.029(3) 0.052(3) -0.005(2) 0.016(3) -0.002(2)
C102 0.072(4) 0.027(3) 0.061(4) 0.003(3) 0.015(3) 0.003(3)
C103 0.054(4) 0.028(3) 0.062(4) -0.006(3) -0.013(3) 0.011(3)
C104 0.038(3) 0.046(3) 0.059(4) -0.007(3) 0.005(3) 0.013(3)
C105 0.038(3) 0.037(3) 0.038(3) 0.001(2) 0.000(2) 0.002(2)
C106 0.078(5) 0.077(6) 0.078(5) 0.014(4) -0.001(4) -0.016(4)
C107 0.108(7) 0.091(6) 0.066(5) -0.015(5) 0.001(5) -0.016(5)
C108 0.097(6) 0.092(6) 0.052(4) -0.008(4) 0.002(4) -0.032(5)
C109 0.089(6) 0.109(7) 0.050(4) 0.026(4) -0.021(4) -0.048(5)
C110 0.079(5) 0.102(6) 0.062(5) 0.030(4) -0.005(4) 0.008(5)
C111 0.054(4) 0.143(8) 0.058(4) 0.035(5) 0.005(3) 0.022(5)
C112 0.119(8) 0.232(13) 0.110(7) 0.055(8) 0.049(6) 0.096(8)
C113 0.050(4) 0.065(4) 0.092(5) -0.041(4) 0.041(4) -0.020(4)
C114 0.043(4) 0.126(8) 0.067(5) -0.006(5) 0.018(3) 0.013(5)
C115 0.044(4) 0.105(7) 0.086(6) 0.029(5) 0.009(4) 0.004(4)
C116 0.065(4) 0.049(4) 0.097(5) 0.013(4) 0.012(4) -0.008(3)
C117 0.061(4) 0.042(4) 0.060(4) -0.001(3) 0.009(3) -0.009(3)
C118 0.059(4) 0.046(4) 0.061(4) 0.013(3) 0.038(3) 0.012(3)
C119 0.100(5) 0.077(5) 0.081(5) 0.023(4) 0.059(4) 0.031(4)

loop_
_geom_bond_atom_site_label_1
_geom_bond_atom_site_label_2
_geom_bond_distance
_geom_bond_site_symmetry_2
_geom_bond_publ_flag
Pd1 C90 2.132(3) . ?
Pd1 C89 2.179(4) . ?
Pd1 P2 2.2881(13) . ?
Pd1 P1 2.3009(11) . ?
Pd2 C92 2.138(4) . ?
Pd2 C93 2.158(4) . ?
Pd2 P4 2.2885(12) . ?
Pd2 P3 2.3057(12) . ?
P1 C7 1.819(4) . ?
P1 C1 1.845(4) . ?
P1 C13 1.862(4) . ?
P2 C33 1.824(4) . ?
P2 C39 1.833(4) . ?
P2 C23 1.842(4) . ?
P3 C45 1.815(4) . ?
P3 C57 1.844(4) . ?
P3 C51 1.852(4) . ?
P4 C77 1.820(4) . ?
P4 C83 1.834(4) . ?
P4 C67 1.842(4) . ?
O1 C91 1.237(5) . ?
C1 C2 1.385(6) . ?
C1 C6 1.390(7) . ?
C2 C3 1.400(7) . ?
C3 C4 1.344(8) . ?
C4 C5 1.388(8) . ?
C5 C6 1.386(7) . ?
C7 C8 1.387(6) . ?
C7 C12 1.395(6) . ?
C8 C9 1.390(7) . ?
C9 C10 1.369(7) . ?
C10 C11 1.381(8) . ?
C11 C12 1.371(7) . ?
C13 C14 1.378(6) . ?
C13 C22 1.414(6) . ?
C14 C15 1.444(5) . ?
C14 C24 1.503(6) . ?
C15 C16 1.418(6) . ?
C15 C20 1.419(6) . ?
C16 C17 1.365(6) . ?
C17 C18 1.413(6) . ?
C18 C19 1.355(6) . ?
C19 C20 1.416(6) . ?
C20 C21 1.407(6) . ?
C21 C22 1.372(6) . ?
C23 C24 1.395(5) . ?
C23 C32 1.426(6) . ?
C24 C25 1.422(6) . ?
C25 C30 1.421(6) . ?
C25 C26 1.423(6) . ?
C26 C27 1.361(6) . ?
C27 C28 1.396(6) . ?
C28 C29 1.354(7) . ?
C29 C30 1.418(6) . ?
C30 C31 1.402(6) . ?
C31 C32 1.360(6) . ?
C33 C38 1.390(6) . ?
C33 C34 1.389(6) . ?
C34 C35 1.377(7) . ?
C35 C36 1.356(8) . ?
C36 C37 1.381(8) . ?
C37 C38 1.387(7) . ?
C39 C44 1.358(6) . ?
C39 C40 1.371(7) . ?
C40 C41 1.371(7) . ?
C41 C42 1.365(7) . ?
C42 C43 1.363(8) . ?
C43 C44 1.387(7) . ?
C45 C50 1.387(6) . ?
C45 C46 1.392(6) . ?
C46 C47 1.376(7) . ?
C47 C48 1.369(7) . ?
C48 C49 1.370(7) . ?
C49 C50 1.377(7) . ?
C51 C52 1.385(6) . ?
C51 C56 1.390(6) . ?
C52 C53 1.394(6) . ?
C53 C54 1.369(8) . ?
C54 C55 1.360(7) . ?
C55 C56 1.391(6) . ?
C57 C58 1.391(6) . ?
C57 C66 1.418(6) . ?
C58 C59 1.442(6) . ?
C58 C68 1.507(6) . ?
C59 C64 1.414(6) . ?
C59 C60 1.424(6) . ?
C60 C61 1.359(6) . ?
C61 C62 1.397(7) . ?
C62 C63 1.376(6) . ?
C63 C64 1.412(6) . ?
C64 C65 1.406(6) . ?
C65 C66 1.366(6) . ?
C67 C68 1.396(6) . ?
C67 C76 1.417(6) . ?
C68 C69 1.436(6) . ?
C69 C70 1.414(6) . ?
C69 C74 1.420(6) . ?
C70 C71 1.376(6) . ?
C71 C72 1.406(7) . ?
C72 C73 1.343(7) . ?
C73 C74 1.429(6) . ?
C74 C75 1.397(6) . ?
C75 C76 1.362(6) . ?
C77 C82 1.378(6) . ?
C77 C78 1.404(6) . ?
C78 C79 1.376(6) . ?
C79 C80 1.362(7) . ?
C80 C81 1.395(7) . ?
C81 C82 1.371(7) . ?
C83 C84 1.381(6) . ?
C83 C88 1.394(6) . ?
C84 C85 1.401(7) . ?
C85 C86 1.362(7) . ?
C86 C87 1.373(7) . ?
C87 C88 1.376(6) . ?
C89 C90 1.399(6) . ?
C89 C94 1.474(6) . ?
C90 C91 1.486(6) . ?
C91 C92 1.463(6) . ?
C92 C93 1.409(6) . ?
C93 C100 1.463(6) . ?
C94 C95 1.392(6) . ?
C94 C99 1.398(6) . ?
C95 C96 1.392(7) . ?
C96 C97 1.362(8) . ?
C97 C98 1.385(8) . ?
C98 C99 1.381(7) . ?
C100 C105 1.385(6) . ?
C100 C101 1.400(7) . ?
C101 C102 1.366(7) . ?
C102 C103 1.385(8) . ?
C103 C104 1.377(8) . ?
C104 C105 1.386(7) . ?
C106 C111 1.354(10) . ?
C106 C107 1.361(10) . ?
C107 C108 1.365(10) . ?
C108 C109 1.366(11) . ?
C109 C110 1.401(10) . ?
C110 C111 1.410(10) . ?
C111 C112 1.479(10) . ?
C113 C114 1.372(10) . ?
C113 C118 1.381(8) . ?
C114 C115 1.344(10) . ?
C115 C116 1.372(9) . ?
C116 C117 1.373(8) . ?
C117 C118 1.408(8) . ?
C118 C119 1.506(8) . ?
